data_2238762
loop_
_publ_author_name
'Marfo-Owusu, Emmanuel'
'Thompson, Amber L.'

_publ_section_title
;
 1,5-Dimethoxynaphthalene
;
_journal_coeditor_code LH5655
_journal_issue 11
_journal_name_full 'Acta Crystallographica Section E'
_journal_page_first o1655
_journal_page_last o1656
_journal_paper_doi 10.1107/S1600536813026731
_journal_volume 69
_journal_year 2013
_chemical_formula_iupac 'C12 H12 O2'
_chemical_formula_moiety 'C12 H12 O2'
_chemical_formula_sum 'C12 H12 O2'
_chemical_formula_weight 188.23
_chemical_name_systematic
;
1,5-Dimethoxynaphthalene
;
_space_group_IT_number 14
_symmetry_cell_setting monoclinic
_symmetry_space_group_name_Hall '-P 2ybc'
_symmetry_space_group_name_H-M 'P 1 21/c 1'
_atom_sites_solution_hydrogens difmap
_atom_sites_solution_primary other
_audit_creation_method CRYSTALS_ver_14.52
_cell_angle_alpha 90
_cell_angle_beta 95.509(3)
_cell_angle_gamma 90
_cell_formula_units_Z 2
_cell_length_a 7.0412(3)
_cell_length_b 10.1058(4)
_cell_length_c 6.5773(2)
_cell_measurement_reflns_used 3622
_cell_measurement_temperature 150
_cell_measurement_theta_max 77
_cell_measurement_theta_min 4
_cell_volume 465.86(3)
_computing_cell_refinement 'CrysAlis PRO (Oxford Diffraction, 2007)'
_computing_data_collection 'SUPERNOVA (Oxford Diffraction, 2007)'
_computing_data_reduction 'CrysAlis PRO (Oxford Diffraction, 2007)'
_computing_molecular_graphics 'CAMERON (Watkin <i>et al.</i>, 1996)'
_computing_publication_material 'CRYSTALS (Betteridge <i>et al.</i>, 2003)'
_computing_structure_refinement 'CRYSTALS (Betteridge <i>et al.</i>, 2003)'
_computing_structure_solution 'SUPERFLIP (Palatinus & Chapuis, 2007)'
_diffrn_ambient_temperature 150
_diffrn_measured_fraction_theta_full 0.998
_diffrn_measured_fraction_theta_max 0.994
_diffrn_measurement_device Area
_diffrn_measurement_device_type 'Oxford Diffraction SuperNova'
_diffrn_measurement_method \w
_diffrn_radiation_monochromator graphite
_diffrn_radiation_type 'Cu K\a'
_diffrn_radiation_wavelength 1.54180
_diffrn_reflns_av_R_equivalents 0.027
_diffrn_reflns_limit_h_max 7
_diffrn_reflns_limit_h_min -8
_diffrn_reflns_limit_k_max 12
_diffrn_reflns_limit_k_min -12
_diffrn_reflns_limit_l_max 8
_diffrn_reflns_limit_l_min -8
_diffrn_reflns_number 7624
_diffrn_reflns_theta_full 75.179
_diffrn_reflns_theta_max 76.713
_diffrn_reflns_theta_min 6.315
_diffrn_standards_number 0
_exptl_absorpt_coefficient_mu 0.728
_exptl_absorpt_correction_T_max 1.00
_exptl_absorpt_correction_T_min 0.59
_exptl_absorpt_correction_type multi-scan
_exptl_absorpt_process_details '(<i>CrysAlis PRO</i>; Oxford Diffraction, 2007)'
_exptl_crystal_colour clear_pale_colourless
_exptl_crystal_density_diffrn 1.342
_exptl_crystal_density_method 'not measured'
_exptl_crystal_description plate
_exptl_crystal_F_000 200
_exptl_crystal_size_max 0.180
_exptl_crystal_size_mid 0.080
_exptl_crystal_size_min 0.005
_refine_diff_density_max 0.22
_refine_diff_density_min -0.18
_refine_ls_extinction_method None
_refine_ls_goodness_of_fit_ref 1.0007
_refine_ls_hydrogen_treatment constr
_refine_ls_matrix_type full
_refine_ls_number_parameters 64
_refine_ls_number_reflns 971
_refine_ls_number_restraints 0
_refine_ls_R_factor_all 0.0361
_refine_ls_R_factor_gt 0.0335
_refine_ls_shift/su_max 0.0004116
_refine_ls_shift/su_mean 0.0000421
_refine_ls_structure_factor_coef Fsqd
_refine_ls_weighting_details
;
Method= Modified Sheldrick
w=1/[\s^2^(F^2^) + (0.06P)^2^ + 0.10P], where P=(max(Fo^2^,0) + 2Fc^2^)/3
;
_refine_ls_weighting_scheme calc
_refine_ls_wR_factor_all 0.0929
_refine_ls_wR_factor_gt 0.0908
_refine_ls_wR_factor_ref 0.0929
_reflns_number_gt 890
_reflns_number_total 975
_reflns_threshold_expression I>2.0\s(I)
_cod_data_source_file lh5655.cif
_cod_data_source_block I
_cod_original_sg_symbol_H-M 'P 21/c'
_cod_database_code 2238762

loop_
_symmetry_equiv_pos_as_xyz
x,y,z
-x,-y,-z
x,-y+1/2,z+1/2
-x,y+1/2,-z+1/2

loop_
_atom_site_type_symbol
_atom_site_label
_atom_site_fract_x
_atom_site_fract_y
_atom_site_fract_z
_atom_site_U_iso_or_equiv
_atom_site_adp_type
_atom_site_occupancy
C C1 0.46630(14) 0.35777(9) 1.31198(15) 0.0246 Uani 1.0000
C C2 0.28469(14) 0.36191(10) 1.19978(15) 0.0251 Uani 1.0000
C C3 0.25474(13) 0.43124(9) 1.02089(14) 0.0226 Uani 1.0000
C C4 0.40796(12) 0.50104(9) 0.94482(13) 0.0202 Uani 1.0000
C C5 0.38406(14) 0.57492(9) 0.75848(14) 0.0219 Uani 1.0000
O O6 0.20285(10) 0.57222(7) 0.66380(11) 0.0274 Uani 1.0000
C C7 0.16539(15) 0.64994(10) 0.48270(16) 0.0296 Uani 1.0000
H H11 0.4837 0.3088 1.4350 0.0297 Uiso 1.0000
H H21 0.1819 0.3157 1.2519 0.0309 Uiso 1.0000
H H31 0.1296 0.4338 0.9479 0.0276 Uiso 1.0000
H H73 0.0325 0.6342 0.4324 0.0427 Uiso 1.0000
H H72 0.1849 0.7431 0.5170 0.0424 Uiso 1.0000
H H71 0.2476 0.6232 0.3793 0.0432 Uiso 1.0000

loop_
_atom_site_aniso_label
_atom_site_aniso_U_11
_atom_site_aniso_U_22
_atom_site_aniso_U_33
_atom_site_aniso_U_12
_atom_site_aniso_U_13
_atom_site_aniso_U_23
C1 0.0273(5) 0.0242(5) 0.0220(4) -0.0007(4) 0.0001(4) 0.0018(3)
C2 0.0220(5) 0.0258(5) 0.0277(5) -0.0029(4) 0.0041(4) 0.0001(4)
C3 0.0179(5) 0.0236(5) 0.0260(5) -0.0001(3) -0.0002(3) -0.0027(3)
C4 0.0195(5) 0.0186(4) 0.0220(4) 0.0012(3) -0.0002(4) -0.0031(3)
C5 0.0210(5) 0.0214(5) 0.0225(5) 0.0011(3) -0.0023(4) -0.0024(3)
O6 0.0223(4) 0.0314(4) 0.0268(4) -0.0028(3) -0.0064(3) 0.0060(3)
C7 0.0298(5) 0.0308(5) 0.0261(5) -0.0002(4) -0.0077(4) 0.0044(4)

loop_
_atom_type_symbol
_atom_type_scat_Cromer_Mann_a1
_atom_type_scat_Cromer_Mann_a2
_atom_type_scat_Cromer_Mann_a3
_atom_type_scat_Cromer_Mann_a4
_atom_type_scat_Cromer_Mann_b1
_atom_type_scat_Cromer_Mann_b2
_atom_type_scat_Cromer_Mann_b3
_atom_type_scat_Cromer_Mann_b4
_atom_type_scat_Cromer_Mann_c
_atom_type_scat_dispersion_real
_atom_type_scat_dispersion_imag
_atom_type_scat_source
C 2.3100 1.0200 1.5886 0.8650 20.8439 10.2075 0.5687 51.6512 0.2156 0.0181 0.0091 'International Tables Vol C 4.2.6.8 and 6.1.1.4'
H 0.4930 0.3229 0.1402 0.0408 10.5109 26.1257 3.1424 57.7998 0.0030 0.0000 0.0000 'International Tables Vol C 4.2.6.8 and 6.1.1.4'
S 6.9053 5.2034 1.4379 1.5863 1.4679 22.2151 0.2536 56.1720 0.8669 0.3331 0.5567 'International Tables Vol C 4.2.6.8 and 6.1.1.4'
O 3.0485 2.2868 1.5463 0.8670 13.2771 5.7011 0.3239 32.9089 0.2508 0.0492 0.0322 'International Tables Vol C 4.2.6.8 and 6.1.1.4'

loop_
_geom_angle_atom_site_label_1
_geom_angle_atom_site_label_2
_geom_angle_atom_site_label_3
_geom_angle_site_symmetry_1
_geom_angle_site_symmetry_3
_geom_angle
_geom_angle_publ_flag
C5 C1 C2 2_667 . 119.63(9) no
C5 C1 H11 2_667 . 120.5 no
C2 C1 H11 . . 119.9 no
C1 C2 C3 . . 121.39(9) no
C1 C2 H21 . . 118.6 no
C3 C2 H21 . . 120.0 no
C2 C3 C4 . . 119.86(9) no
C2 C3 H31 . . 120.1 no
C4 C3 H31 . . 120.1 no
C4 C4 C3 2_667 . 119.90(10) no
C4 C4 C5 2_667 . 118.09(11) no
C3 C4 C5 . . 122.01(9) no
C4 C5 C1 . 2_667 121.13(9) no
C4 C5 O6 . . 114.09(8) no
C1 C5 O6 2_667 . 124.78(9) no
C5 O6 C7 . . 117.29(8) no
O6 C7 H73 . . 106.7 no
O6 C7 H72 . . 109.1 no
H73 C7 H72 . . 110.2 no
O6 C7 H71 . . 110.8 no
H73 C7 H71 . . 109.5 no
H72 C7 H71 . . 110.5 no

loop_
_geom_bond_atom_site_label_1
_geom_bond_atom_site_label_2
_geom_bond_site_symmetry_2
_geom_bond_distance
_geom_bond_publ_flag
C1 C5 2_667 1.3717(14) no
C1 C2 . 1.4143(13) no
C1 H11 . 0.946 no
C2 C3 . 1.3683(14) no
C2 H21 . 0.953 no
C3 C4 . 1.4197(13) no
C3 H31 . 0.962 no
C4 C4 2_667 1.4236(17) no
C4 C5 . 1.4312(13) no
C5 O6 . 1.3653(11) no
O6 C7 . 1.4301(11) no
C7 H73 . 0.975 no
C7 H72 . 0.974 no
C7 H71 . 0.972 no

loop_
_geom_hbond_atom_site_label_D
_geom_hbond_atom_site_label_H
_geom_hbond_atom_site_label_A
_geom_hbond_site_symmetry_A
_geom_hbond_distance_DH
_geom_hbond_distance_HA
_geom_hbond_distance_DA
_geom_hbond_angle_DHA
_geom_hbond_publ_flag
C7 H73 O6 2_566 0.975 2.70 3.4950(10) 139 yes
